data_7114663
loop_
_publ_author_name
'Kirsten Reuter'
'Carsten von Hanisch'

_publ_section_title
;
 Stepwise synthesis of a stable diphosphasilirane and its unexpected
 dimerization
;
_journal_name_full Chem.Commun.
_journal_page_first 7709
_journal_paper_doi 10.1039/C4CC02489C
_journal_volume 50
_journal_year 2014
_chemical_formula_moiety 'C36 H84 O2 P4 Si6'
_chemical_formula_sum 'C36 H84 O2 P4 Si6'
_chemical_formula_weight 841.45
_chemical_name_systematic
;
 ?
;
_space_group_IT_number 14
_symmetry_cell_setting monoclinic
_symmetry_space_group_name_Hall '-P 2yn'
_symmetry_space_group_name_H-M 'P 1 21/n 1'
_atom_sites_solution_hydrogens geom
_atom_sites_solution_primary direct
_atom_sites_solution_secondary difmap
_audit_creation_method SHELXL-97
_cell_angle_alpha 90.00
_cell_angle_beta 101.199(5)
_cell_angle_gamma 90.00
_cell_formula_units_Z 4
_cell_length_a 13.6209(10)
_cell_length_b 25.4353(12)
_cell_length_c 14.4570(10)
_cell_measurement_reflns_used 6799
_cell_measurement_temperature 100(2)
_cell_measurement_theta_max 23.00
_cell_measurement_theta_min 1.60
_cell_volume 4913.3(6)
_computing_structure_refinement 'SHELXL-97 (Sheldrick, 2008)'
_diffrn_ambient_temperature 100(2)
_diffrn_measured_fraction_theta_full 1.000
_diffrn_measured_fraction_theta_max 0.994
_diffrn_measurement_device_type IPDS
_diffrn_radiation_monochromator graphite
_diffrn_radiation_source 'fine-focus sealed tube'
_diffrn_radiation_type MoK\a
_diffrn_radiation_wavelength 0.71073
_diffrn_reflns_av_R_equivalents 0.1344
_diffrn_reflns_av_sigmaI/netI 0.1581
_diffrn_reflns_limit_h_max 17
_diffrn_reflns_limit_h_min -17
_diffrn_reflns_limit_k_max 32
_diffrn_reflns_limit_k_min -32
_diffrn_reflns_limit_l_max 18
_diffrn_reflns_limit_l_min -18
_diffrn_reflns_number 57887
_diffrn_reflns_theta_full 25.00
_diffrn_reflns_theta_max 26.73
_diffrn_reflns_theta_min 1.60
_exptl_absorpt_coefficient_mu 0.328
_exptl_absorpt_correction_T_max 0.9842
_exptl_absorpt_correction_T_min 0.9000
_exptl_absorpt_correction_type integration
_exptl_absorpt_process_details
;
(a) W. R. Busing and H. A. Levy, Acta Crystallogr. 1957, 10, 180-182. 
(b) P. Coppens, L. Leiserowitz and D. Rabinovich, Acta Crystallogr. 1965, 18, 1035-1038. 
;
_exptl_crystal_colour colorless
_exptl_crystal_density_diffrn 1.138
_exptl_crystal_density_method 'not measured'
_exptl_crystal_description plate
_exptl_crystal_F_000 1840
_exptl_crystal_size_max 0.31
_exptl_crystal_size_mid 0.28
_exptl_crystal_size_min 0.05
_refine_diff_density_max 0.488
_refine_diff_density_min -0.172
_refine_diff_density_rms 0.055
_refine_ls_extinction_method none
_refine_ls_goodness_of_fit_ref 0.604
_refine_ls_hydrogen_treatment constr
_refine_ls_matrix_type full
_refine_ls_number_parameters 433
_refine_ls_number_reflns 10374
_refine_ls_number_restraints 0
_refine_ls_restrained_S_all 0.604
_refine_ls_R_factor_all 0.0767
_refine_ls_R_factor_gt 0.0318
_refine_ls_shift/su_max 0.008
_refine_ls_shift/su_mean 0.000
_refine_ls_structure_factor_coef Fsqd
_refine_ls_weighting_details 'calc w=1/[\s^2^(Fo^2^)+(0.0242P)^2^+0.0000P] where P=(Fo^2^+2Fc^2^)/3'
_refine_ls_weighting_scheme calc
_refine_ls_wR_factor_gt 0.0654
_refine_ls_wR_factor_ref 0.0710
_reflns_number_gt 5488
_reflns_number_total 10374
_reflns_threshold_expression >2\s(I)
_cod_data_source_file c4cc02489c2.cif
_cod_data_source_block kr-17a
_cod_original_cell_volume 4913.3(5)
_cod_original_sg_symbol_H-M P21/n
_cod_database_code 7114663

loop_
_symmetry_equiv_pos_as_xyz
'x, y, z'
'-x+1/2, y+1/2, -z+1/2'
'-x, -y, -z'
'x-1/2, -y-1/2, z-1/2'

loop_
_atom_site_label
_atom_site_type_symbol
_atom_site_fract_x
_atom_site_fract_y
_atom_site_fract_z
_atom_site_U_iso_or_equiv
_atom_site_adp_type
_atom_site_occupancy
_atom_site_symmetry_multiplicity
_atom_site_calc_flag
_atom_site_refinement_flags
C34 C 0.42188(18) 0.12124(10) 0.44359(16) 0.0219(6) Uani 1 1 d .
H34 H 0.4812 0.1370 0.4863 0.026 Uiso 1 1 calc R
C16 C 0.17642(18) -0.01190(10) 0.61028(17) 0.0198(5) Uani 1 1 d .
H16 H 0.1704 0.0087 0.5505 0.024 Uiso 1 1 calc R
C12 C 0.1365(2) 0.27364(11) 0.9759(2) 0.0328(7) Uani 1 1 d .
H12A H 0.0722 0.2557 0.9555 0.049 Uiso 1 1 calc R
H12B H 0.1285 0.3112 0.9609 0.049 Uiso 1 1 calc R
H12C H 0.1587 0.2692 1.0441 0.049 Uiso 1 1 calc R
C25 C 0.41449(19) 0.26403(10) 0.60082(18) 0.0243(6) Uani 1 1 d .
H25 H 0.4687 0.2413 0.5846 0.029 Uiso 1 1 calc R
C11 C 0.3163(2) 0.27750(11) 0.95439(19) 0.0304(7) Uani 1 1 d .
H11A H 0.3650 0.2623 0.9202 0.046 Uiso 1 1 calc R
H11B H 0.3401 0.2729 1.0224 0.046 Uiso 1 1 calc R
H11C H 0.3084 0.3151 0.9398 0.046 Uiso 1 1 calc R
C5 C -0.05016(19) 0.07518(10) 0.96014(17) 0.0248(6) Uani 1 1 d .
H5A H -0.0102 0.1012 1.0011 0.037 Uiso 1 1 calc R
H5B H -0.0674 0.0461 0.9985 0.037 Uiso 1 1 calc R
H5C H -0.1116 0.0917 0.9261 0.037 Uiso 1 1 calc R
C33 C 0.2084(2) 0.03967(11) 0.39144(18) 0.0272(6) Uani 1 1 d .
H33A H 0.2418 0.0129 0.4353 0.041 Uiso 1 1 calc R
H33B H 0.2478 0.0462 0.3427 0.041 Uiso 1 1 calc R
H33C H 0.1415 0.0273 0.3618 0.041 Uiso 1 1 calc R
C26 C 0.3664(2) 0.29122(11) 0.50797(19) 0.0312(7) Uani 1 1 d .
H26A H 0.3332 0.2649 0.4631 0.047 Uiso 1 1 calc R
H26B H 0.4183 0.3091 0.4814 0.047 Uiso 1 1 calc R
H26C H 0.3171 0.3170 0.5203 0.047 Uiso 1 1 calc R
C21 C 0.64208(19) 0.09833(11) 0.62919(19) 0.0271(6) Uani 1 1 d .
H21A H 0.5935 0.0760 0.5881 0.041 Uiso 1 1 calc R
H21B H 0.6828 0.0767 0.6782 0.041 Uiso 1 1 calc R
H21C H 0.6855 0.1156 0.5917 0.041 Uiso 1 1 calc R
C6 C -0.05208(19) 0.01321(10) 0.82582(18) 0.0249(6) Uani 1 1 d .
H6A H -0.0134 -0.0008 0.7808 0.037 Uiso 1 1 calc R
H6B H -0.1133 0.0298 0.7914 0.037 Uiso 1 1 calc R
H6C H -0.0697 -0.0155 0.8647 0.037 Uiso 1 1 calc R
C18 C 0.2283(2) -0.06369(10) 0.59261(19) 0.0298(6) Uani 1 1 d .
H18A H 0.2968 -0.0563 0.5845 0.045 Uiso 1 1 calc R
H18B H 0.1910 -0.0805 0.5355 0.045 Uiso 1 1 calc R
H18C H 0.2303 -0.0872 0.6466 0.045 Uiso 1 1 calc R
C8 C 0.3867(2) 0.15674(12) 1.08714(19) 0.0339(7) Uani 1 1 d .
H8A H 0.4100 0.1920 1.0746 0.051 Uiso 1 1 calc R
H8B H 0.4137 0.1311 1.0481 0.051 Uiso 1 1 calc R
H8C H 0.4098 0.1481 1.1539 0.051 Uiso 1 1 calc R
C36 C 0.4593(2) 0.06946(11) 0.40741(19) 0.0307(7) Uani 1 1 d .
H36A H 0.4775 0.0448 0.4601 0.046 Uiso 1 1 calc R
H36B H 0.5180 0.0765 0.3795 0.046 Uiso 1 1 calc R
H36C H 0.4061 0.0541 0.3596 0.046 Uiso 1 1 calc R
C14 C 0.39504(19) -0.04628(11) 0.80810(19) 0.0282(6) Uani 1 1 d .
H14A H 0.4481 -0.0262 0.7872 0.042 Uiso 1 1 calc R
H14B H 0.3716 -0.0742 0.7624 0.042 Uiso 1 1 calc R
H14C H 0.4213 -0.0620 0.8699 0.042 Uiso 1 1 calc R
C35 C 0.3933(2) 0.16009(11) 0.36145(18) 0.0310(7) Uani 1 1 d .
H35A H 0.3705 0.1931 0.3850 0.047 Uiso 1 1 calc R
H35B H 0.3394 0.1451 0.3140 0.047 Uiso 1 1 calc R
H35C H 0.4517 0.1669 0.3330 0.047 Uiso 1 1 calc R
C9 C 0.2357(2) 0.10012(12) 1.0836(2) 0.0391(7) Uani 1 1 d .
H9A H 0.1624 0.0992 1.0690 0.059 Uiso 1 1 calc R
H9B H 0.2594 0.0916 1.1503 0.059 Uiso 1 1 calc R
H9C H 0.2622 0.0743 1.0444 0.059 Uiso 1 1 calc R
C27 C 0.4685(2) 0.30402(11) 0.6728(2) 0.0385(7) Uani 1 1 d .
H27A H 0.4985 0.2857 0.7311 0.058 Uiso 1 1 calc R
H27B H 0.4203 0.3301 0.6864 0.058 Uiso 1 1 calc R
H27C H 0.5210 0.3217 0.6468 0.058 Uiso 1 1 calc R
C30 C 0.2104(2) 0.30437(10) 0.6900(2) 0.0328(7) Uani 1 1 d .
H30A H 0.2612 0.3061 0.7481 0.049 Uiso 1 1 calc R
H30B H 0.1459 0.3161 0.7029 0.049 Uiso 1 1 calc R
H30C H 0.2302 0.3272 0.6422 0.049 Uiso 1 1 calc R
P1 P 0.17584(5) 0.10565(2) 0.73262(4) 0.01607(14) Uani 1 1 d .
Si6 Si 0.32235(5) 0.11390(3) 0.51765(4) 0.01672(15) Uani 1 1 d .
P3 P 0.40288(5) 0.18404(3) 0.78257(4) 0.01753(14) Uani 1 1 d .
P4 P 0.38616(5) 0.05754(3) 0.63761(4) 0.01677(14) Uani 1 1 d .
Si4 Si 0.48581(5) 0.11365(3) 0.73798(5) 0.01735(15) Uani 1 1 d .
P2 P 0.30426(5) 0.13069(2) 0.84327(4) 0.01676(14) Uani 1 1 d .
Si2 Si 0.22006(5) 0.17654(3) 0.93810(5) 0.01745(15) Uani 1 1 d .
Si1 Si 0.05484(5) 0.11118(3) 0.82383(4) 0.01705(15) Uani 1 1 d .
Si3 Si 0.25622(5) 0.03008(3) 0.70519(5) 0.01673(15) Uani 1 1 d .
Si5 Si 0.32379(5) 0.21702(3) 0.64138(5) 0.01744(15) Uani 1 1 d .
O1 O 0.10490(12) 0.15360(6) 0.90619(11) 0.0198(4) Uani 1 1 d .
O2 O 0.30218(12) 0.17239(6) 0.55841(11) 0.0191(4) Uani 1 1 d .
C1 C -0.05705(18) 0.14310(10) 0.74596(17) 0.0199(5) Uani 1 1 d .
H1 H -0.1163 0.1359 0.7755 0.024 Uiso 1 1 calc R
C4 C 0.01060(18) 0.05398(9) 0.88906(16) 0.0191(5) Uani 1 1 d .
H4 H 0.0711 0.0358 0.9253 0.023 Uiso 1 1 calc R
C13 C 0.30703(18) -0.00925(10) 0.81576(17) 0.0212(6) Uani 1 1 d .
H13 H 0.3332 0.0168 0.8663 0.025 Uiso 1 1 calc R
C19 C 0.58602(18) 0.14041(10) 0.67576(17) 0.0209(6) Uani 1 1 d .
H19 H 0.5504 0.1631 0.6233 0.025 Uiso 1 1 calc R
C22 C 0.54340(18) 0.07706(10) 0.85004(17) 0.0226(6) Uani 1 1 d .
H22 H 0.4877 0.0568 0.8693 0.027 Uiso 1 1 calc R
C31 C 0.19905(18) 0.09108(10) 0.44581(17) 0.0209(6) Uani 1 1 d .
H31 H 0.1545 0.0832 0.4915 0.025 Uiso 1 1 calc R
C7 C 0.27185(18) 0.15519(10) 1.06326(17) 0.0224(6) Uani 1 1 d .
H7 H 0.2465 0.1803 1.1064 0.027 Uiso 1 1 calc R
C10 C 0.21513(18) 0.24971(9) 0.92433(17) 0.0206(6) Uani 1 1 d .
H10 H 0.1918 0.2571 0.8556 0.025 Uiso 1 1 calc R
C20 C 0.66071(19) 0.17640(11) 0.73919(18) 0.0287(6) Uani 1 1 d .
H20A H 0.6241 0.2032 0.7675 0.043 Uiso 1 1 calc R
H20B H 0.7040 0.1935 0.7014 0.043 Uiso 1 1 calc R
H20C H 0.7017 0.1555 0.7892 0.043 Uiso 1 1 calc R
C15 C 0.22328(19) -0.04023(10) 0.84997(18) 0.0261(6) Uani 1 1 d .
H15A H 0.1683 -0.0163 0.8556 0.039 Uiso 1 1 calc R
H15B H 0.2500 -0.0560 0.9116 0.039 Uiso 1 1 calc R
H15C H 0.1984 -0.0680 0.8045 0.039 Uiso 1 1 calc R
C2 C -0.0466(2) 0.20298(10) 0.74144(19) 0.0275(6) Uani 1 1 d .
H2A H -0.0321 0.2173 0.8056 0.041 Uiso 1 1 calc R
H2B H -0.1092 0.2181 0.7067 0.041 Uiso 1 1 calc R
H2C H 0.0082 0.2118 0.7091 0.041 Uiso 1 1 calc R
C3 C -0.08043(19) 0.11969(11) 0.64669(17) 0.0261(6) Uani 1 1 d .
H3A H -0.0870 0.0814 0.6509 0.039 Uiso 1 1 calc R
H3B H -0.0260 0.1281 0.6137 0.039 Uiso 1 1 calc R
H3C H -0.1432 0.1345 0.6119 0.039 Uiso 1 1 calc R
C23 C 0.5854(2) 0.11346(12) 0.93310(17) 0.0302(6) Uani 1 1 d .
H23A H 0.5342 0.1391 0.9417 0.045 Uiso 1 1 calc R
H23B H 0.6443 0.1320 0.9200 0.045 Uiso 1 1 calc R
H23C H 0.6046 0.0925 0.9907 0.045 Uiso 1 1 calc R
C32 C 0.1452(2) 0.13298(11) 0.37739(19) 0.0320(7) Uani 1 1 d .
H32A H 0.1390 0.1655 0.4121 0.048 Uiso 1 1 calc R
H32B H 0.0784 0.1202 0.3483 0.048 Uiso 1 1 calc R
H32C H 0.1839 0.1398 0.3282 0.048 Uiso 1 1 calc R
C17 C 0.06899(19) -0.02245(11) 0.62214(19) 0.0282(6) Uani 1 1 d .
H17A H 0.0368 0.0108 0.6330 0.042 Uiso 1 1 calc R
H17B H 0.0698 -0.0458 0.6761 0.042 Uiso 1 1 calc R
H17C H 0.0316 -0.0391 0.5649 0.042 Uiso 1 1 calc R
C28 C 0.20091(19) 0.24761(10) 0.65367(17) 0.0218(6) Uani 1 1 d .
H28 H 0.1756 0.2266 0.7026 0.026 Uiso 1 1 calc R
C24 C 0.6230(2) 0.03624(11) 0.83608(19) 0.0318(7) Uani 1 1 d .
H24A H 0.5952 0.0129 0.7835 0.048 Uiso 1 1 calc R
H24B H 0.6425 0.0154 0.8938 0.048 Uiso 1 1 calc R
H24C H 0.6819 0.0544 0.8221 0.048 Uiso 1 1 calc R
C29 C 0.1212(2) 0.24301(12) 0.56285(18) 0.0326(7) Uani 1 1 d .
H29A H 0.1164 0.2063 0.5416 0.049 Uiso 1 1 calc R
H29B H 0.1400 0.2653 0.5138 0.049 Uiso 1 1 calc R
H29C H 0.0563 0.2545 0.5753 0.049 Uiso 1 1 calc R

loop_
_atom_site_aniso_label
_atom_site_aniso_U_11
_atom_site_aniso_U_22
_atom_site_aniso_U_33
_atom_site_aniso_U_23
_atom_site_aniso_U_13
_atom_site_aniso_U_12
C34 0.0227(13) 0.0209(15) 0.0208(13) -0.0030(11) 0.0012(11) -0.0052(11)
C16 0.0214(13) 0.0165(13) 0.0210(13) -0.0015(11) 0.0030(11) -0.0020(11)
C12 0.0309(16) 0.0236(16) 0.0441(17) -0.0087(13) 0.0079(14) 0.0044(13)
C25 0.0224(14) 0.0194(14) 0.0320(15) 0.0010(12) 0.0078(12) 0.0001(11)
C11 0.0350(16) 0.0211(15) 0.0353(16) -0.0089(13) 0.0070(13) -0.0064(13)
C5 0.0278(15) 0.0199(14) 0.0275(14) 0.0021(12) 0.0076(12) -0.0022(12)
C33 0.0264(15) 0.0305(16) 0.0243(14) -0.0046(12) 0.0037(12) -0.0084(12)
C26 0.0400(17) 0.0206(15) 0.0348(16) 0.0039(13) 0.0118(14) -0.0034(13)
C21 0.0188(14) 0.0311(17) 0.0323(15) -0.0008(12) 0.0076(12) 0.0016(12)
C6 0.0249(14) 0.0204(14) 0.0294(15) 0.0004(12) 0.0055(12) -0.0062(12)
C18 0.0322(16) 0.0214(15) 0.0359(16) -0.0081(12) 0.0069(13) -0.0020(12)
C8 0.0243(15) 0.049(2) 0.0264(15) 0.0051(14) -0.0011(12) -0.0021(14)
C36 0.0304(16) 0.0322(17) 0.0312(15) -0.0056(13) 0.0106(13) 0.0027(13)
C14 0.0244(14) 0.0269(16) 0.0344(16) 0.0129(12) 0.0082(13) 0.0054(12)
C35 0.0357(17) 0.0328(17) 0.0253(15) 0.0023(13) 0.0079(13) -0.0059(13)
C9 0.0386(18) 0.0383(19) 0.0337(16) 0.0134(14) -0.0093(14) -0.0055(14)
C27 0.0379(18) 0.0286(17) 0.0461(18) 0.0025(14) 0.0008(15) -0.0135(14)
C30 0.0413(18) 0.0207(15) 0.0404(17) 0.0043(13) 0.0174(15) 0.0074(13)
P1 0.0161(3) 0.0130(3) 0.0187(3) 0.0002(3) 0.0023(3) 0.0001(3)
Si6 0.0175(3) 0.0144(4) 0.0173(3) -0.0002(3) 0.0011(3) -0.0008(3)
P3 0.0156(3) 0.0159(3) 0.0203(3) -0.0013(3) 0.0018(3) -0.0012(3)
P4 0.0160(3) 0.0138(3) 0.0199(3) 0.0012(3) 0.0022(3) 0.0007(3)
Si4 0.0139(3) 0.0174(4) 0.0199(3) 0.0006(3) 0.0011(3) 0.0009(3)
P2 0.0157(3) 0.0147(3) 0.0192(3) -0.0013(3) 0.0016(3) 0.0000(3)
Si2 0.0179(4) 0.0152(4) 0.0188(3) -0.0022(3) 0.0024(3) -0.0005(3)
Si1 0.0152(3) 0.0149(4) 0.0205(3) -0.0004(3) 0.0023(3) -0.0003(3)
Si3 0.0174(3) 0.0117(4) 0.0209(3) 0.0003(3) 0.0031(3) 0.0005(3)
Si5 0.0182(4) 0.0132(4) 0.0208(4) 0.0010(3) 0.0033(3) -0.0003(3)
O1 0.0177(9) 0.0193(10) 0.0231(9) -0.0016(7) 0.0054(8) -0.0011(7)
O2 0.0207(9) 0.0164(9) 0.0193(9) 0.0015(7) 0.0016(7) 0.0022(7)
C1 0.0141(12) 0.0191(14) 0.0258(14) 0.0018(11) 0.0026(11) -0.0011(10)
C4 0.0198(13) 0.0167(14) 0.0203(13) 0.0029(11) 0.0027(11) -0.0002(11)
C13 0.0235(14) 0.0173(13) 0.0232(13) 0.0006(11) 0.0057(11) 0.0006(11)
C19 0.0188(13) 0.0196(14) 0.0235(13) 0.0010(11) 0.0017(11) 0.0001(11)
C22 0.0163(13) 0.0266(15) 0.0246(14) 0.0049(12) 0.0035(11) 0.0031(11)
C31 0.0199(13) 0.0207(14) 0.0200(13) 0.0005(11) -0.0012(11) -0.0005(11)
C7 0.0228(14) 0.0241(15) 0.0205(13) -0.0040(11) 0.0051(11) -0.0010(11)
C10 0.0236(14) 0.0167(13) 0.0215(13) -0.0011(11) 0.0046(11) -0.0008(11)
C20 0.0184(14) 0.0363(17) 0.0306(15) -0.0009(13) 0.0029(12) -0.0037(13)
C15 0.0255(15) 0.0229(15) 0.0302(14) 0.0100(12) 0.0059(12) 0.0049(12)
C2 0.0251(15) 0.0221(15) 0.0334(15) 0.0030(12) 0.0010(12) 0.0038(12)
C3 0.0225(14) 0.0231(15) 0.0291(14) 0.0006(12) -0.0040(11) -0.0003(11)
C23 0.0252(14) 0.0404(18) 0.0224(13) 0.0029(13) -0.0021(11) 0.0032(13)
C32 0.0265(15) 0.0345(17) 0.0303(15) 0.0022(13) -0.0063(12) -0.0036(13)
C17 0.0258(15) 0.0267(16) 0.0312(15) -0.0040(12) 0.0029(12) -0.0063(12)
C28 0.0232(14) 0.0182(14) 0.0245(13) 0.0046(11) 0.0060(11) 0.0037(11)
C24 0.0283(16) 0.0308(17) 0.0339(16) 0.0090(13) 0.0004(13) 0.0103(13)
C29 0.0237(15) 0.0413(18) 0.0326(15) 0.0057(14) 0.0055(13) 0.0096(13)

loop_
_atom_type_symbol
_atom_type_description
_atom_type_scat_dispersion_real
_atom_type_scat_dispersion_imag
_atom_type_scat_source
C C 0.0033 0.0016 'International Tables Vol C Tables 4.2.6.8 and 6.1.1.4'
H H 0.0000 0.0000 'International Tables Vol C Tables 4.2.6.8 and 6.1.1.4'
O O 0.0106 0.0060 'International Tables Vol C Tables 4.2.6.8 and 6.1.1.4'
Si Si 0.0817 0.0704 'International Tables Vol C Tables 4.2.6.8 and 6.1.1.4'
P P 0.1023 0.0942 'International Tables Vol C Tables 4.2.6.8 and 6.1.1.4'

loop_
_geom_angle_atom_site_label_1
_geom_angle_atom_site_label_2
_geom_angle_atom_site_label_3
_geom_angle
C35 C34 C36 109.8(2)
C35 C34 Si6 113.51(18)
C36 C34 Si6 115.36(17)
C35 C34 H34 105.8
C36 C34 H34 105.8
Si6 C34 H34 105.8
C17 C16 C18 110.4(2)
C17 C16 Si3 116.25(16)
C18 C16 Si3 112.52(18)
C17 C16 H16 105.6
C18 C16 H16 105.6
Si3 C16 H16 105.6
C10 C12 H12A 109.5
C10 C12 H12B 109.5
H12A C12 H12B 109.5
C10 C12 H12C 109.5
H12A C12 H12C 109.5
H12B C12 H12C 109.5
C26 C25 C27 111.1(2)
C26 C25 Si5 111.19(18)
C27 C25 Si5 117.63(17)
C26 C25 H25 105.3
C27 C25 H25 105.3
Si5 C25 H25 105.3
C10 C11 H11A 109.5
C10 C11 H11B 109.5
H11A C11 H11B 109.5
C10 C11 H11C 109.5
H11A C11 H11C 109.5
H11B C11 H11C 109.5
C4 C5 H5A 109.5
C4 C5 H5B 109.5
H5A C5 H5B 109.5
C4 C5 H5C 109.5
H5A C5 H5C 109.5
H5B C5 H5C 109.5
C31 C33 H33A 109.5
C31 C33 H33B 109.5
H33A C33 H33B 109.5
C31 C33 H33C 109.5
H33A C33 H33C 109.5
H33B C33 H33C 109.5
C25 C26 H26A 109.5
C25 C26 H26B 109.5
H26A C26 H26B 109.5
C25 C26 H26C 109.5
H26A C26 H26C 109.5
H26B C26 H26C 109.5
C19 C21 H21A 109.5
C19 C21 H21B 109.5
H21A C21 H21B 109.5
C19 C21 H21C 109.5
H21A C21 H21C 109.5
H21B C21 H21C 109.5
C4 C6 H6A 109.5
C4 C6 H6B 109.5
H6A C6 H6B 109.5
C4 C6 H6C 109.5
H6A C6 H6C 109.5
H6B C6 H6C 109.5
C16 C18 H18A 109.5
C16 C18 H18B 109.5
H18A C18 H18B 109.5
C16 C18 H18C 109.5
H18A C18 H18C 109.5
H18B C18 H18C 109.5
C7 C8 H8A 109.5
C7 C8 H8B 109.5
H8A C8 H8B 109.5
C7 C8 H8C 109.5
H8A C8 H8C 109.5
H8B C8 H8C 109.5
C34 C36 H36A 109.5
C34 C36 H36B 109.5
H36A C36 H36B 109.5
C34 C36 H36C 109.5
H36A C36 H36C 109.5
H36B C36 H36C 109.5
C13 C14 H14A 109.5
C13 C14 H14B 109.5
H14A C14 H14B 109.5
C13 C14 H14C 109.5
H14A C14 H14C 109.5
H14B C14 H14C 109.5
C34 C35 H35A 109.5
C34 C35 H35B 109.5
H35A C35 H35B 109.5
C34 C35 H35C 109.5
H35A C35 H35C 109.5
H35B C35 H35C 109.5
C7 C9 H9A 109.5
C7 C9 H9B 109.5
H9A C9 H9B 109.5
C7 C9 H9C 109.5
H9A C9 H9C 109.5
H9B C9 H9C 109.5
C25 C27 H27A 109.5
C25 C27 H27B 109.5
H27A C27 H27B 109.5
C25 C27 H27C 109.5
H27A C27 H27C 109.5
H27B C27 H27C 109.5
C28 C30 H30A 109.5
C28 C30 H30B 109.5
H30A C30 H30B 109.5
C28 C30 H30C 109.5
H30A C30 H30C 109.5
H30B C30 H30C 109.5
P2 P1 Si3 91.68(3)
P2 P1 Si1 96.95(3)
Si3 P1 Si1 124.78(4)
O2 Si6 C31 106.44(10)
O2 Si6 C34 107.56(10)
C31 Si6 C34 112.20(11)
O2 Si6 P4 111.16(6)
C31 Si6 P4 113.02(8)
C34 Si6 P4 106.39(8)
P2 P3 Si4 90.16(3)
P2 P3 Si5 111.38(4)
Si4 P3 Si5 102.15(3)
Si4 P4 Si6 100.45(3)
Si4 P4 Si3 109.43(3)
Si6 P4 Si3 107.65(3)
C19 Si4 C22 111.31(11)
C19 Si4 P3 107.09(8)
C22 Si4 P3 106.81(8)
C19 Si4 P4 108.41(8)
C22 Si4 P4 109.35(9)
P3 Si4 P4 113.89(4)
P3 P2 P1 110.17(3)
P3 P2 Si2 109.97(4)
P1 P2 Si2 99.35(3)
O1 Si2 C10 107.99(10)
O1 Si2 C7 108.86(10)
C10 Si2 C7 112.74(11)
O1 Si2 P2 102.30(6)
C10 Si2 P2 117.26(8)
C7 Si2 P2 106.97(8)
O1 Si1 C1 108.68(10)
O1 Si1 C4 105.63(9)
C1 Si1 C4 109.16(11)
O1 Si1 P1 102.19(6)
C1 Si1 P1 105.57(8)
C4 Si1 P1 124.71(8)
C13 Si3 C16 112.02(11)
C13 Si3 P1 113.93(8)
C16 Si3 P1 111.79(8)
C13 Si3 P4 109.53(8)
C16 Si3 P4 104.12(7)
P1 Si3 P4 104.69(3)
O2 Si5 C28 108.60(10)
O2 Si5 C25 104.27(10)
C28 Si5 C25 114.41(11)
O2 Si5 P3 112.85(7)
C28 Si5 P3 110.00(8)
C25 Si5 P3 106.68(9)
Si1 O1 Si2 131.90(9)
Si5 O2 Si6 150.75(11)
C3 C1 C2 110.6(2)
C3 C1 Si1 112.83(17)
C2 C1 Si1 112.40(18)
C3 C1 H1 106.9
C2 C1 H1 106.9
Si1 C1 H1 106.9
C6 C4 C5 109.10(19)
C6 C4 Si1 114.70(16)
C5 C4 Si1 109.15(16)
C6 C4 H4 107.9
C5 C4 H4 107.9
Si1 C4 H4 107.9
C15 C13 C14 110.1(2)
C15 C13 Si3 111.55(18)
C14 C13 Si3 114.94(16)
C15 C13 H13 106.6
C14 C13 H13 106.6
Si3 C13 H13 106.6
C20 C19 C21 110.4(2)
C20 C19 Si4 112.63(16)
C21 C19 Si4 114.82(17)
C20 C19 H19 106.1
C21 C19 H19 106.1
Si4 C19 H19 106.1
C23 C22 C24 110.1(2)
C23 C22 Si4 113.61(18)
C24 C22 Si4 113.72(16)
C23 C22 H22 106.3
C24 C22 H22 106.3
Si4 C22 H22 106.3
C32 C31 C33 109.6(2)
C32 C31 Si6 113.76(18)
C33 C31 Si6 112.85(17)
C32 C31 H31 106.7
C33 C31 H31 106.7
Si6 C31 H31 106.7
C9 C7 C8 109.4(2)
C9 C7 Si2 111.85(18)
C8 C7 Si2 112.48(16)
C9 C7 H7 107.6
C8 C7 H7 107.6
Si2 C7 H7 107.6
C11 C10 C12 110.5(2)
C11 C10 Si2 114.60(18)
C12 C10 Si2 110.75(17)
C11 C10 H10 106.8
C12 C10 H10 106.8
Si2 C10 H10 106.8
C19 C20 H20A 109.5
C19 C20 H20B 109.5
H20A C20 H20B 109.5
C19 C20 H20C 109.5
H20A C20 H20C 109.5
H20B C20 H20C 109.5
C13 C15 H15A 109.5
C13 C15 H15B 109.5
H15A C15 H15B 109.5
C13 C15 H15C 109.5
H15A C15 H15C 109.5
H15B C15 H15C 109.5
C1 C2 H2A 109.5
C1 C2 H2B 109.5
H2A C2 H2B 109.5
C1 C2 H2C 109.5
H2A C2 H2C 109.5
H2B C2 H2C 109.5
C1 C3 H3A 109.5
C1 C3 H3B 109.5
H3A C3 H3B 109.5
C1 C3 H3C 109.5
H3A C3 H3C 109.5
H3B C3 H3C 109.5
C22 C23 H23A 109.5
C22 C23 H23B 109.5
H23A C23 H23B 109.5
C22 C23 H23C 109.5
H23A C23 H23C 109.5
H23B C23 H23C 109.5
C31 C32 H32A 109.5
C31 C32 H32B 109.5
H32A C32 H32B 109.5
C31 C32 H32C 109.5
H32A C32 H32C 109.5
H32B C32 H32C 109.5
C16 C17 H17A 109.5
C16 C17 H17B 109.5
H17A C17 H17B 109.5
C16 C17 H17C 109.5
H17A C17 H17C 109.5
H17B C17 H17C 109.5
C30 C28 C29 111.3(2)
C30 C28 Si5 113.81(18)
C29 C28 Si5 112.39(16)
C30 C28 H28 106.2
C29 C28 H28 106.2
Si5 C28 H28 106.2
C22 C24 H24A 109.5
C22 C24 H24B 109.5
H24A C24 H24B 109.5
C22 C24 H24C 109.5
H24A C24 H24C 109.5
H24B C24 H24C 109.5
C28 C29 H29A 109.5
C28 C29 H29B 109.5
H29A C29 H29B 109.5
C28 C29 H29C 109.5
H29A C29 H29C 109.5
H29B C29 H29C 109.5

loop_
_geom_bond_atom_site_label_1
_geom_bond_atom_site_label_2
_geom_bond_distance
C34 C35 1.536(4)
C34 C36 1.540(3)
C34 Si6 1.893(2)
C34 H34 1.0000
C16 C17 1.530(3)
C16 C18 1.540(3)
C16 Si3 1.904(3)
C16 H16 1.0000
C12 C10 1.545(3)
C12 H12A 0.9800
C12 H12B 0.9800
C12 H12C 0.9800
C25 C26 1.539(4)
C25 C27 1.536(4)
C25 Si5 1.893(2)
C25 H25 1.0000
C11 C10 1.535(3)
C11 H11A 0.9800
C11 H11B 0.9800
C11 H11C 0.9800
C5 C4 1.537(3)
C5 H5A 0.9800
C5 H5B 0.9800
C5 H5C 0.9800
C33 C31 1.544(3)
C33 H33A 0.9800
C33 H33B 0.9800
C33 H33C 0.9800
C26 H26A 0.9800
C26 H26B 0.9800
C26 H26C 0.9800
C21 C19 1.543(3)
C21 H21A 0.9800
C21 H21B 0.9800
C21 H21C 0.9800
C6 C4 1.529(3)
C6 H6A 0.9800
C6 H6B 0.9800
C6 H6C 0.9800
C18 H18A 0.9800
C18 H18B 0.9800
C18 H18C 0.9800
C8 C7 1.536(4)
C8 H8A 0.9800
C8 H8B 0.9800
C8 H8C 0.9800
C36 H36A 0.9800
C36 H36B 0.9800
C36 H36C 0.9800
C14 C13 1.545(3)
C14 H14A 0.9800
C14 H14B 0.9800
C14 H14C 0.9800
C35 H35A 0.9800
C35 H35B 0.9800
C35 H35C 0.9800
C9 C7 1.532(4)
C9 H9A 0.9800
C9 H9B 0.9800
C9 H9C 0.9800
C27 H27A 0.9800
C27 H27B 0.9800
C27 H27C 0.9800
C30 C28 1.533(4)
C30 H30A 0.9800
C30 H30B 0.9800
C30 H30C 0.9800
P1 P2 2.2219(9)
P1 Si3 2.2844(9)
P1 Si1 2.3063(8)
Si6 O2 1.6428(17)
Si6 C31 1.886(3)
Si6 P4 2.2874(9)
P3 P2 2.2077(9)
P3 Si4 2.2758(9)
P3 Si5 2.2753(10)
P4 Si4 2.2847(10)
P4 Si3 2.2905(8)
Si4 C19 1.901(2)
Si4 C22 1.901(3)
P2 Si2 2.2729(9)
Si2 O1 1.6531(17)
Si2 C10 1.871(2)
Si2 C7 1.890(3)
Si1 O1 1.6528(18)
Si1 C1 1.893(3)
Si1 C4 1.895(2)
Si3 C13 1.899(3)
Si5 O2 1.6361(17)
Si5 C28 1.885(2)
C1 C3 1.529(3)
C1 C2 1.532(3)
C1 H1 1.0000
C4 H4 1.0000
C13 C15 1.545(3)
C13 H13 1.0000
C19 C20 1.533(4)
C19 H19 1.0000
C22 C23 1.536(4)
C22 C24 1.542(3)
C22 H22 1.0000
C31 C32 1.540(4)
C31 H31 1.0000
C7 H7 1.0000
C10 H10 1.0000
C20 H20A 0.9800
C20 H20B 0.9800
C20 H20C 0.9800
C15 H15A 0.9800
C15 H15B 0.9800
C15 H15C 0.9800
C2 H2A 0.9800
C2 H2B 0.9800
C2 H2C 0.9800
C3 H3A 0.9800
C3 H3B 0.9800
C3 H3C 0.9800
C23 H23A 0.9800
C23 H23B 0.9800
C23 H23C 0.9800
C32 H32A 0.9800
C32 H32B 0.9800
C32 H32C 0.9800
C17 H17A 0.9800
C17 H17B 0.9800
C17 H17C 0.9800
C28 C29 1.537(4)
C28 H28 1.0000
C24 H24A 0.9800
C24 H24B 0.9800
C24 H24C 0.9800
C29 H29A 0.9800
C29 H29B 0.9800
C29 H29C 0.9800
